data_7039399
loop_
_publ_author_name
'Hein, Nicholas M.'
'Suzuki, Tatsuya'
'Ogawa, Takahiko'
'Fryzuk, Michael D.'

_publ_section_title
;
 Low coordinate iron derivatives stabilized by a \b-diketiminate mimic.
 Synthesis and coordination chemistry of enamidophosphinimine scaffolds to
 generate diiron dinitrogen complexes.
;
_journal_issue 37
_journal_name_full 'Dalton transactions (Cambridge, England : 2003)'
_journal_page_first 14697
_journal_page_last 14708
_journal_paper_doi 10.1039/c6dt01673a
_journal_volume 45
_journal_year 2016
_chemical_formula_moiety 'C64 H96 Br2 Fe2 N4 P2'
_chemical_formula_sum 'C64 H96 Br2 Fe2 N4 P2'
_chemical_formula_weight 1254.90
_chemical_properties_physical Air-sensitive,Moisture-sensitive,Oxygen-sensitive
_space_group_crystal_system triclinic
_space_group_IT_number 2
_space_group_name_Hall '-P 1'
_space_group_name_H-M_alt 'P -1'
_symmetry_space_group_name_Hall '-P 1'
_symmetry_space_group_name_H-M 'P -1'
_atom_sites_solution_hydrogens geom
_audit_creation_date 2015-11-13
_audit_creation_method
;
Olex2 1.2
(compiled 2015.09.30 svn.r3233 for OlexSys, GUI svn.r5103)
;
_audit_update_record
;
2016-04-22 deposited with the CCDC.
2016-06-01 downloaded from the CCDC.
;
_cell_angle_alpha 62.101(6)
_cell_angle_beta 72.296(7)
_cell_angle_gamma 85.151(7)
_cell_formula_units_Z 1
_cell_length_a 9.999(3)
_cell_length_b 13.544(5)
_cell_length_c 13.905(5)
_cell_measurement_reflns_used 7852
_cell_measurement_temperature 90.0
_cell_measurement_theta_max 27.44
_cell_measurement_theta_min 2.65
_cell_volume 1581.7(10)
_computing_molecular_graphics 'Olex2 (Dolomanov et al., 2009)'
_computing_publication_material 'Olex2 (Dolomanov et al., 2009)'
_computing_structure_refinement 'ShelXL (Sheldrick, 2015)'
_computing_structure_solution 'XS (Sheldrick, 2008)'
_diffrn_ambient_temperature 90.0
_diffrn_detector 'Bruker APEX2 area detector'
_diffrn_detector_area_resol_mean 7.9
_diffrn_detector_type 'Bruker-Nonius APEXII CCD area detector'
_diffrn_measured_fraction_theta_full 0.992
_diffrn_measured_fraction_theta_max 0.980
_diffrn_measurement_device 'Bruker-Nonius APEXII CCD area detector and D8 diffractometer'
_diffrn_measurement_device_type 'Bruker D8 diffractometer'
_diffrn_measurement_method '\w and \f scans'
_diffrn_radiation_monochromator 'TRIUMPH curved-crystal'
_diffrn_radiation_probe x-ray
_diffrn_radiation_type MoK\a
_diffrn_radiation_wavelength 0.71073
_diffrn_reflns_av_R_equivalents 0.0767
_diffrn_reflns_av_unetI/netI 0.0839
_diffrn_reflns_Laue_measured_fraction_full 0.992
_diffrn_reflns_Laue_measured_fraction_max 0.980
_diffrn_reflns_limit_h_max 12
_diffrn_reflns_limit_h_min -12
_diffrn_reflns_limit_k_max 17
_diffrn_reflns_limit_k_min -17
_diffrn_reflns_limit_l_max 18
_diffrn_reflns_limit_l_min -18
_diffrn_reflns_number 24642
_diffrn_reflns_point_group_measured_fraction_full 0.992
_diffrn_reflns_point_group_measured_fraction_max 0.980
_diffrn_reflns_theta_full 25.242
_diffrn_reflns_theta_max 27.487
_diffrn_reflns_theta_min 1.705
_diffrn_source 'sealed X-ray tube'
_diffrn_standards_number 0
_exptl_absorpt_coefficient_mu 1.813
_exptl_absorpt_correction_T_max 0.7456
_exptl_absorpt_correction_T_min 0.6257
_exptl_absorpt_correction_type multi-scan
_exptl_absorpt_process_details
;
SADABS-2014/4 (Bruker,2014/4) was used for absorption correction.
wR2(int) was 0.0635 before and 0.0515 after correction.
The Ratio of minimum to maximum transmission is 0.8392.
The \l/2 correction factor is 0.00150.
;
_exptl_crystal_colour yellow
_exptl_crystal_colour_primary yellow
_exptl_crystal_density_diffrn 1.317
_exptl_crystal_description plate
_exptl_crystal_F_000 660
_exptl_crystal_recrystallization_method 'Re-crystallisation from solvent'
_exptl_crystal_size_max 0.16
_exptl_crystal_size_mid 0.13
_exptl_crystal_size_min 0.02
_refine_diff_density_max 1.577
_refine_diff_density_min -0.679
_refine_diff_density_rms 0.134
_refine_ls_extinction_method none
_refine_ls_goodness_of_fit_ref 1.055
_refine_ls_hydrogen_treatment constr
_refine_ls_matrix_type full
_refine_ls_number_parameters 345
_refine_ls_number_reflns 7107
_refine_ls_number_restraints 0
_refine_ls_restrained_S_all 1.055
_refine_ls_R_factor_all 0.1019
_refine_ls_R_factor_gt 0.0665
_refine_ls_shift/su_max 0.001
_refine_ls_shift/su_mean 0.000
_refine_ls_structure_factor_coef Fsqd
_refine_ls_weighting_details 'w=1/[\s^2^(Fo^2^)+(0.0441P)^2^+12.7884P] where P=(Fo^2^+2Fc^2^)/3'
_refine_ls_weighting_scheme calc
_refine_ls_wR_factor_gt 0.1553
_refine_ls_wR_factor_ref 0.1683
_reflns_Friedel_coverage 0.000
_reflns_number_gt 5112
_reflns_number_total 7107
_reflns_threshold_expression 'I > 2\s(I)'
_cod_data_source_file c6dt01673a2.cif
_cod_data_source_block mf1098
_cod_depositor_comments
;
The following automatic conversions were performed:

'_diffrn_radiation_probe' value 'X-ray' changed to 'x-ray' according
to
/usr/data/users/saulius/crontab/automatic-downloads/rss-feeds/RSC/lib/dictionaries/cif_core.dic
dictionary named 'cif_core.dic' version 2.4.2 from 2011-04-26.

Automatic conversion script
Id: cif_fix_values 4268 2015-11-12 08:31:59Z antanas 

 Adding full bibliography for 7039398--7039404.cif.
;
_cod_original_cell_volume 1581.7(9)
_cod_database_code 7039399
_shelx_space_group_comment
;
The symmetry employed for this shelxl refinement is uniquely defined
by the following loop, which should always be used as a source of
symmetry information in preference to the above space-group names.
They are only intended as comments.
;
_shelx_estimated_absorpt_t_max 0.965
_shelx_estimated_absorpt_t_min 0.760
_olex2_refinement_description
;
1. Fixed Uiso
 At 1.2 times of:
  All C(H) groups, All C(H,H) groups
 At 1.5 times of:
  All C(H,H,H) groups
2.a Ternary CH refined with riding coordinates:
 C8(H8), C15(H15), C21(H21), C18(H18)
2.b Secondary CH2 refined with riding coordinates:
 C5(H5A,H5B), C4(H4A,H4B), C3(H3A,H3B)
2.c Aromatic/amide H refined with riding coordinates:
 C11(H11), C12(H12), C13(H13), C30(H30), C27(H27)
2.d Idealised Me refined as rotating group:
 C9(H9A,H9B,H9C), C10(H10A,H10B,H10C), C17(H17A,H17B,H17C), C16(H16A,H16B,
 H16C), C22(H22A,H22B,H22C), C23(H23A,H23B,H23C), C19(H19A,H19B,H19C), C20(H20A,
 H20B,H20C), C32(H32A,H32B,H32C), C29(H29A,H29B,H29C), C26(H26A,H26B,H26C)
;
_shelx_shelxl_version_number 2014/7
_olex2_submission_special_instructions 'No special instructions were received'
_solvent_exptl_crystal_recrystallization_method THF

loop_
_space_group_symop_operation_xyz
'x, y, z'
'-x, -y, -z'

loop_
_atom_site_label
_atom_site_type_symbol
_atom_site_fract_x
_atom_site_fract_y
_atom_site_fract_z
_atom_site_U_iso_or_equiv
_atom_site_adp_type
_atom_site_occupancy
_atom_site_site_symmetry_order
_atom_site_calc_flag
_atom_site_refinement_flags_posn
Fe1 Fe 0.11842(8) 0.90399(6) 0.46877(7) 0.01308(19) Uani 1 1 d .
Br1 Br -0.14066(6) 0.93606(5) 0.49056(5) 0.01758(16) Uani 1 1 d .
P1 P 0.28589(15) 0.69463(12) 0.55946(14) 0.0173(3) Uani 1 1 d .
N1 N 0.2332(5) 0.9061(4) 0.3234(4) 0.0185(10) Uani 1 1 d .
N2 N 0.1384(5) 0.7508(4) 0.5876(4) 0.0160(10) Uani 1 1 d .
C6 C 0.2207(6) 0.9909(5) 0.2148(5) 0.0199(12) Uani 1 1 d .
C7 C 0.3137(7) 1.0891(6) 0.1492(5) 0.0275(14) Uani 1 1 d .
C11 C 0.2967(8) 1.1688(6) 0.0453(6) 0.0350(17) Uani 1 1 d .
H11 H 0.3587 1.2344 0.0005 0.042 Uiso 1 1 calc R
C12 C 0.1934(8) 1.1552(6) 0.0057(6) 0.0349(17) Uani 1 1 d .
H12 H 0.1852 1.2104 -0.0661 0.042 Uiso 1 1 calc R
C13 C 0.1014(7) 1.0610(5) 0.0704(5) 0.0296(15) Uani 1 1 d .
H13 H 0.0287 1.0527 0.0432 0.035 Uiso 1 1 calc R
C14 C 0.1131(7) 0.9773(5) 0.1753(5) 0.0257(14) Uani 1 1 d .
C8 C 0.4308(7) 1.1084(6) 0.1887(6) 0.0332(16) Uani 1 1 d .
H8 H 0.4285 1.0423 0.2634 0.040 Uiso 1 1 calc R
C9 C 0.5782(8) 1.1208(8) 0.1009(8) 0.051(2) Uani 1 1 d .
H9A H 0.5896 1.0557 0.0867 0.076 Uiso 1 1 calc GR
H9B H 0.6521 1.1252 0.1318 0.076 Uiso 1 1 calc GR
H9C H 0.5851 1.1891 0.0293 0.076 Uiso 1 1 calc GR
C10 C 0.4087(8) 1.2125(6) 0.2055(6) 0.0381(18) Uani 1 1 d .
H10A H 0.4208 1.2790 0.1314 0.057 Uiso 1 1 calc GR
H10B H 0.4776 1.2185 0.2401 0.057 Uiso 1 1 calc GR
H10C H 0.3134 1.2071 0.2557 0.057 Uiso 1 1 calc GR
C15 C 0.0092(7) 0.8727(5) 0.2439(6) 0.0269(14) Uani 1 1 d .
H15 H 0.0101 0.8376 0.3250 0.032 Uiso 1 1 calc R
C17 C -0.1422(7) 0.8988(6) 0.2430(6) 0.0327(16) Uani 1 1 d .
H17A H -0.1495 0.9206 0.1671 0.049 Uiso 1 1 calc GR
H17B H -0.1688 0.9603 0.2620 0.049 Uiso 1 1 calc GR
H17C H -0.2053 0.8322 0.2995 0.049 Uiso 1 1 calc GR
C16 C 0.0612(8) 0.7869(6) 0.1987(7) 0.0387(18) Uani 1 1 d .
H16A H -0.0104 0.7246 0.2356 0.058 Uiso 1 1 calc GR
H16B H 0.1490 0.7584 0.2158 0.058 Uiso 1 1 calc GR
H16C H 0.0777 0.8235 0.1159 0.058 Uiso 1 1 calc GR
C1 C 0.3214(6) 0.8246(5) 0.3232(5) 0.0218(13) Uani 1 1 d .
C5 C 0.4124(7) 0.8257(6) 0.2114(6) 0.0351(17) Uani 1 1 d .
H5A H 0.3586 0.8482 0.1560 0.042 Uiso 1 1 calc R
H5B H 0.4975 0.8773 0.1763 0.042 Uiso 1 1 calc R
C4 C 0.4509(9) 0.7045(7) 0.2499(7) 0.044(2) Uani 1 1 d .
H4A H 0.5417 0.6996 0.1984 0.053 Uiso 1 1 calc R
H4B H 0.3770 0.6582 0.2528 0.053 Uiso 1 1 calc R
C3 C 0.4618(8) 0.6678(7) 0.3701(7) 0.0400(18) Uani 1 1 d .
H3A H 0.4405 0.5862 0.4191 0.048 Uiso 1 1 calc R
H3B H 0.5565 0.6884 0.3666 0.048 Uiso 1 1 calc R
C2 C 0.3503(6) 0.7336(5) 0.4126(5) 0.0209(13) Uani 1 1 d .
C21 C 0.2809(7) 0.5407(5) 0.6375(7) 0.0316(17) Uani 1 1 d .
H21 H 0.3807 0.5221 0.6146 0.038 Uiso 1 1 calc R
C22 C 0.1985(8) 0.4806(6) 0.5999(9) 0.053(3) Uani 1 1 d .
H22A H 0.2381 0.4087 0.6109 0.079 Uiso 1 1 calc GR
H22B H 0.2058 0.5273 0.5191 0.079 Uiso 1 1 calc GR
H22C H 0.0994 0.4675 0.6458 0.079 Uiso 1 1 calc GR
C23 C 0.2399(9) 0.4918(6) 0.7668(7) 0.051(2) Uani 1 1 d .
H23A H 0.1408 0.5036 0.7960 0.077 Uiso 1 1 calc GR
H23B H 0.2990 0.5291 0.7866 0.077 Uiso 1 1 calc GR
H23C H 0.2535 0.4114 0.8007 0.077 Uiso 1 1 calc GR
C18 C 0.4187(6) 0.7394(5) 0.6003(6) 0.0245(14) Uani 1 1 d .
H18 H 0.3780 0.7209 0.6824 0.029 Uiso 1 1 calc R
C19 C 0.4470(7) 0.8671(5) 0.5307(8) 0.0394(19) Uani 1 1 d .
H19A H 0.4991 0.8935 0.5645 0.059 Uiso 1 1 calc GR
H19B H 0.3573 0.9024 0.5310 0.059 Uiso 1 1 calc GR
H19C H 0.5027 0.8867 0.4519 0.059 Uiso 1 1 calc GR
C20 C 0.5587(7) 0.6823(6) 0.5875(7) 0.0344(17) Uani 1 1 d .
H20A H 0.6030 0.7013 0.5072 0.052 Uiso 1 1 calc GR
H20B H 0.5402 0.6010 0.6333 0.052 Uiso 1 1 calc GR
H20C H 0.6218 0.7085 0.6141 0.052 Uiso 1 1 calc GR
C24 C 0.0206(6) 0.6845(5) 0.6844(5) 0.0166(12) Uani 1 1 d .
C31 C -0.0757(6) 0.6248(5) 0.6698(5) 0.0213(13) Uani 1 1 d .
C30 C -0.1819(7) 0.5522(5) 0.7672(6) 0.0329(17) Uani 1 1 d .
H30 H -0.2442 0.5093 0.7593 0.039 Uiso 1 1 calc R
C28 C -0.1983(7) 0.5415(6) 0.8747(6) 0.0386(19) Uani 1 1 d .
C27 C -0.1086(7) 0.6082(6) 0.8829(6) 0.0347(17) Uani 1 1 d .
H27 H -0.1209 0.6040 0.9553 0.042 Uiso 1 1 calc R
C25 C -0.0015(7) 0.6808(5) 0.7899(5) 0.0260(14) Uani 1 1 d .
C32 C -0.0691(6) 0.6379(5) 0.5561(6) 0.0269(15) Uani 1 1 d .
H32A H -0.1228 0.7012 0.5197 0.040 Uiso 1 1 calc GR
H32B H -0.1092 0.5693 0.5654 0.040 Uiso 1 1 calc GR
H32C H 0.0292 0.6520 0.5081 0.040 Uiso 1 1 calc GR
C29 C -0.3087(9) 0.4583(8) 0.9774(8) 0.066(3) Uani 1 1 d .
H29A H -0.3920 0.4548 0.9557 0.099 Uiso 1 1 calc GR
H29B H -0.3346 0.4818 1.0371 0.099 Uiso 1 1 calc GR
H29C H -0.2711 0.3842 1.0061 0.099 Uiso 1 1 calc GR
C26 C 0.0882(7) 0.7534(6) 0.8044(5) 0.0304(15) Uani 1 1 d .
H26A H 0.1764 0.7184 0.8137 0.046 Uiso 1 1 calc GR
H26B H 0.0377 0.7621 0.8722 0.046 Uiso 1 1 calc GR
H26C H 0.1090 0.8272 0.7370 0.046 Uiso 1 1 calc GR

loop_
_atom_site_aniso_label
_atom_site_aniso_U_11
_atom_site_aniso_U_22
_atom_site_aniso_U_33
_atom_site_aniso_U_23
_atom_site_aniso_U_13
_atom_site_aniso_U_12
Fe1 0.0123(4) 0.0125(4) 0.0139(4) -0.0057(3) -0.0043(3) 0.0019(3)
Br1 0.0128(3) 0.0177(3) 0.0257(3) -0.0125(2) -0.0073(2) 0.0033(2)
P1 0.0141(7) 0.0132(7) 0.0271(8) -0.0100(6) -0.0092(6) 0.0034(5)
N1 0.010(2) 0.022(2) 0.018(2) -0.007(2) -0.0024(19) -0.0007(19)
N2 0.013(2) 0.015(2) 0.018(2) -0.006(2) -0.0043(19) 0.0013(18)
C6 0.020(3) 0.020(3) 0.016(3) -0.008(2) 0.000(2) -0.003(2)
C7 0.023(3) 0.034(4) 0.023(3) -0.012(3) -0.001(3) -0.010(3)
C11 0.042(4) 0.029(4) 0.020(3) -0.003(3) -0.001(3) -0.021(3)
C12 0.055(5) 0.030(4) 0.018(3) -0.003(3) -0.018(3) -0.015(3)
C13 0.037(4) 0.030(3) 0.020(3) -0.005(3) -0.014(3) -0.009(3)
C14 0.031(3) 0.026(3) 0.016(3) -0.007(3) -0.004(3) -0.006(3)
C8 0.029(4) 0.039(4) 0.029(4) -0.011(3) -0.010(3) -0.011(3)
C9 0.030(4) 0.057(5) 0.065(6) -0.029(5) -0.008(4) -0.010(4)
C10 0.034(4) 0.052(5) 0.025(4) -0.013(3) -0.006(3) -0.023(3)
C15 0.026(3) 0.028(3) 0.021(3) -0.006(3) -0.008(3) -0.009(3)
C17 0.034(4) 0.032(4) 0.029(4) -0.010(3) -0.009(3) -0.012(3)
C16 0.043(4) 0.022(3) 0.049(5) -0.012(3) -0.017(4) 0.000(3)
C1 0.015(3) 0.029(3) 0.028(3) -0.020(3) -0.004(2) -0.001(2)
C5 0.028(4) 0.051(4) 0.027(4) -0.024(4) -0.003(3) 0.010(3)
C4 0.047(5) 0.055(5) 0.044(5) -0.039(4) -0.011(4) 0.027(4)
C3 0.039(4) 0.045(4) 0.046(5) -0.030(4) -0.017(4) 0.024(3)
C2 0.018(3) 0.027(3) 0.028(3) -0.021(3) -0.008(2) 0.006(2)
C21 0.020(3) 0.012(3) 0.060(5) -0.014(3) -0.016(3) 0.009(2)
C22 0.032(4) 0.021(4) 0.109(8) -0.034(4) -0.020(5) 0.009(3)
C23 0.049(5) 0.019(3) 0.049(5) 0.009(3) -0.009(4) 0.010(3)
C18 0.021(3) 0.024(3) 0.036(4) -0.015(3) -0.018(3) 0.005(2)
C19 0.030(4) 0.023(3) 0.074(6) -0.019(4) -0.034(4) 0.001(3)
C20 0.025(3) 0.038(4) 0.063(5) -0.034(4) -0.029(3) 0.015(3)
C24 0.010(2) 0.015(3) 0.019(3) -0.004(2) -0.004(2) 0.001(2)
C31 0.016(3) 0.010(2) 0.032(3) -0.003(2) -0.010(3) 0.001(2)
C30 0.018(3) 0.021(3) 0.044(4) 0.000(3) -0.012(3) -0.003(2)
C28 0.026(4) 0.035(4) 0.030(4) 0.005(3) -0.008(3) -0.004(3)
C27 0.036(4) 0.031(4) 0.021(3) 0.001(3) -0.009(3) 0.002(3)
C25 0.025(3) 0.020(3) 0.025(3) -0.003(3) -0.009(3) 0.004(2)
C32 0.020(3) 0.018(3) 0.044(4) -0.012(3) -0.016(3) 0.001(2)
C29 0.045(5) 0.061(6) 0.042(5) 0.015(5) -0.007(4) -0.015(4)
C26 0.038(4) 0.036(4) 0.016(3) -0.009(3) -0.010(3) 0.002(3)

loop_
_atom_type_symbol
_atom_type_description
_atom_type_scat_dispersion_real
_atom_type_scat_dispersion_imag
_atom_type_scat_source
C C 0.0033 0.0016 'International Tables Vol C Tables 4.2.6.8 and 6.1.1.4'
H H 0.0000 0.0000 'International Tables Vol C Tables 4.2.6.8 and 6.1.1.4'
N N 0.0061 0.0033 'International Tables Vol C Tables 4.2.6.8 and 6.1.1.4'
P P 0.1023 0.0942 'International Tables Vol C Tables 4.2.6.8 and 6.1.1.4'
Fe Fe 0.3463 0.8444 'International Tables Vol C Tables 4.2.6.8 and 6.1.1.4'
Br Br -0.2901 2.4595 'International Tables Vol C Tables 4.2.6.8 and 6.1.1.4'

loop_
_geom_angle_atom_site_label_1
_geom_angle_atom_site_label_2
_geom_angle_atom_site_label_3
_geom_angle
_geom_angle_site_symmetry_1
_geom_angle_site_symmetry_3
Br1 Fe1 Br1 89.40(3) 2_576 .
N1 Fe1 Br1 121.22(15) . 2_576
N1 Fe1 Br1 116.43(14) . .
N1 Fe1 N2 103.6(2) . .
N2 Fe1 Br1 116.41(15) . 2_576
N2 Fe1 Br1 109.54(13) . .
Fe1 Br1 Fe1 90.60(3) 2_576 .
N2 P1 C2 110.6(3) . .
N2 P1 C21 116.1(3) . .
N2 P1 C18 110.5(3) . .
C2 P1 C21 107.2(3) . .
C2 P1 C18 108.8(3) . .
C18 P1 C21 103.1(3) . .
C6 N1 Fe1 121.5(4) . .
C1 N1 Fe1 120.9(4) . .
C1 N1 C6 117.5(5) . .
P1 N2 Fe1 116.7(3) . .
C24 N2 Fe1 122.0(3) . .
C24 N2 P1 120.3(4) . .
C7 C6 N1 120.5(6) . .
C14 C6 N1 119.5(5) . .
C14 C6 C7 120.0(6) . .
C6 C7 C8 122.1(6) . .
C11 C7 C6 118.3(6) . .
C11 C7 C8 119.7(6) . .
C7 C11 H11 119.0 . .
C12 C11 C7 122.0(6) . .
C12 C11 H11 119.0 . .
C11 C12 H12 120.1 . .
C11 C12 C13 119.8(6) . .
C13 C12 H12 120.1 . .
C12 C13 H13 119.4 . .
C12 C13 C14 121.2(6) . .
C14 C13 H13 119.4 . .
C6 C14 C15 121.8(5) . .
C13 C14 C6 118.8(6) . .
C13 C14 C15 119.5(6) . .
C7 C8 H8 108.5 . .
C7 C8 C9 111.0(6) . .
C9 C8 H8 108.5 . .
C10 C8 C7 110.4(6) . .
C10 C8 H8 108.5 . .
C10 C8 C9 109.7(6) . .
C8 C9 H9A 109.5 . .
C8 C9 H9B 109.5 . .
C8 C9 H9C 109.5 . .
H9A C9 H9B 109.5 . .
H9A C9 H9C 109.5 . .
H9B C9 H9C 109.5 . .
C8 C10 H10A 109.5 . .
C8 C10 H10B 109.5 . .
C8 C10 H10C 109.5 . .
H10A C10 H10B 109.5 . .
H10A C10 H10C 109.5 . .
H10B C10 H10C 109.5 . .
C14 C15 H15 107.7 . .
C14 C15 C16 109.4(5) . .
C17 C15 C14 113.5(5) . .
C17 C15 H15 107.7 . .
C17 C15 C16 110.6(6) . .
C16 C15 H15 107.7 . .
C15 C17 H17A 109.5 . .
C15 C17 H17B 109.5 . .
C15 C17 H17C 109.5 . .
H17A C17 H17B 109.5 . .
H17A C17 H17C 109.5 . .
H17B C17 H17C 109.5 . .
C15 C16 H16A 109.5 . .
C15 C16 H16B 109.5 . .
C15 C16 H16C 109.5 . .
H16A C16 H16B 109.5 . .
H16A C16 H16C 109.5 . .
H16B C16 H16C 109.5 . .
N1 C1 C5 121.6(6) . .
N1 C1 C2 129.8(6) . .
C2 C1 C5 108.6(5) . .
C1 C5 H5A 111.1 . .
C1 C5 H5B 111.1 . .
H5A C5 H5B 109.1 . .
C4 C5 C1 103.1(6) . .
C4 C5 H5A 111.1 . .
C4 C5 H5B 111.1 . .
C5 C4 H4A 111.2 . .
C5 C4 H4B 111.2 . .
C5 C4 C3 103.0(6) . .
H4A C4 H4B 109.1 . .
C3 C4 H4A 111.2 . .
C3 C4 H4B 111.2 . .
C4 C3 H3A 111.3 . .
C4 C3 H3B 111.3 . .
H3A C3 H3B 109.2 . .
C2 C3 C4 102.1(5) . .
C2 C3 H3A 111.3 . .
C2 C3 H3B 111.3 . .
C1 C2 P1 128.7(5) . .
C1 C2 C3 110.8(6) . .
C3 C2 P1 120.3(5) . .
P1 C21 H21 104.9 . .
C22 C21 P1 113.9(5) . .
C22 C21 H21 104.9 . .
C23 C21 P1 114.7(5) . .
C23 C21 H21 104.9 . .
C23 C21 C22 112.4(7) . .
C21 C22 H22A 109.5 . .
C21 C22 H22B 109.5 . .
C21 C22 H22C 109.5 . .
H22A C22 H22B 109.5 . .
H22A C22 H22C 109.5 . .
H22B C22 H22C 109.5 . .
C21 C23 H23A 109.5 . .
C21 C23 H23B 109.5 . .
C21 C23 H23C 109.5 . .
H23A C23 H23B 109.5 . .
H23A C23 H23C 109.5 . .
H23B C23 H23C 109.5 . .
P1 C18 H18 107.6 . .
C19 C18 P1 109.2(4) . .
C19 C18 H18 107.6 . .
C19 C18 C20 109.8(6) . .
C20 C18 P1 114.8(5) . .
C20 C18 H18 107.6 . .
C18 C19 H19A 109.5 . .
C18 C19 H19B 109.5 . .
C18 C19 H19C 109.5 . .
H19A C19 H19B 109.5 . .
H19A C19 H19C 109.5 . .
H19B C19 H19C 109.5 . .
C18 C20 H20A 109.5 . .
C18 C20 H20B 109.5 . .
C18 C20 H20C 109.5 . .
H20A C20 H20B 109.5 . .
H20A C20 H20C 109.5 . .
H20B C20 H20C 109.5 . .
C31 C24 N2 119.0(5) . .
C25 C24 N2 121.0(5) . .
C25 C24 C31 120.0(5) . .
C24 C31 C32 122.4(5) . .
C30 C31 C24 118.1(6) . .
C30 C31 C32 119.5(6) . .
C31 C30 H30 119.0 . .
C28 C30 C31 122.1(7) . .
C28 C30 H30 119.0 . .
C30 C28 C29 120.1(8) . .
C27 C28 C30 117.6(6) . .
C27 C28 C29 122.3(8) . .
C28 C27 H27 118.6 . .
C28 C27 C25 122.8(7) . .
C25 C27 H27 118.6 . .
C24 C25 C26 121.2(6) . .
C27 C25 C24 119.0(6) . .
C27 C25 C26 119.8(6) . .
C31 C32 H32A 109.5 . .
C31 C32 H32B 109.5 . .
C31 C32 H32C 109.5 . .
H32A C32 H32B 109.5 . .
H32A C32 H32C 109.5 . .
H32B C32 H32C 109.5 . .
C28 C29 H29A 109.5 . .
C28 C29 H29B 109.5 . .
C28 C29 H29C 109.5 . .
H29A C29 H29B 109.5 . .
H29A C29 H29C 109.5 . .
H29B C29 H29C 109.5 . .
C25 C26 H26A 109.5 . .
C25 C26 H26B 109.5 . .
C25 C26 H26C 109.5 . .
H26A C26 H26B 109.5 . .
H26A C26 H26C 109.5 . .
H26B C26 H26C 109.5 . .

loop_
_geom_bond_atom_site_label_1
_geom_bond_atom_site_label_2
_geom_bond_distance
_geom_bond_site_symmetry_2
Fe1 Br1 2.5234(12) 2_576
Fe1 Br1 2.5390(13) .
Fe1 N1 1.986(5) .
Fe1 N2 1.999(5) .
Br1 Fe1 2.5233(12) 2_576
P1 N2 1.627(5) .
P1 C2 1.764(6) .
P1 C21 1.842(6) .
P1 C18 1.836(6) .
N1 C6 1.443(7) .
N1 C1 1.353(8) .
N2 C24 1.445(7) .
C6 C7 1.423(8) .
C6 C14 1.407(9) .
C7 C11 1.393(9) .
C7 C8 1.522(9) .
C11 H11 0.9500 .
C11 C12 1.370(10) .
C12 H12 0.9500 .
C12 C13 1.381(9) .
C13 H13 0.9500 .
C13 C14 1.400(9) .
C14 C15 1.542(8) .
C8 H8 1.0000 .
C8 C9 1.564(10) .
C8 C10 1.521(11) .
C9 H9A 0.9800 .
C9 H9B 0.9800 .
C9 H9C 0.9800 .
C10 H10A 0.9800 .
C10 H10B 0.9800 .
C10 H10C 0.9800 .
C15 H15 1.0000 .
C15 C17 1.528(9) .
C15 C16 1.549(10) .
C17 H17A 0.9800 .
C17 H17B 0.9800 .
C17 H17C 0.9800 .
C16 H16A 0.9800 .
C16 H16B 0.9800 .
C16 H16C 0.9800 .
C1 C5 1.538(9) .
C1 C2 1.369(9) .
C5 H5A 0.9900 .
C5 H5B 0.9900 .
C5 C4 1.525(10) .
C4 H4A 0.9900 .
C4 H4B 0.9900 .
C4 C3 1.541(11) .
C3 H3A 0.9900 .
C3 H3B 0.9900 .
C3 C2 1.520(9) .
C21 H21 1.0000 .
C21 C22 1.546(11) .
C21 C23 1.524(11) .
C22 H22A 0.9800 .
C22 H22B 0.9800 .
C22 H22C 0.9800 .
C23 H23A 0.9800 .
C23 H23B 0.9800 .
C23 H23C 0.9800 .
C18 H18 1.0000 .
C18 C19 1.535(9) .
C18 C20 1.544(8) .
C19 H19A 0.9800 .
C19 H19B 0.9800 .
C19 H19C 0.9800 .
C20 H20A 0.9800 .
C20 H20B 0.9800 .
C20 H20C 0.9800 .
C24 C31 1.423(8) .
C24 C25 1.392(9) .
C31 C30 1.409(8) .
C31 C32 1.487(9) .
C30 H30 0.9500 .
C30 C28 1.390(11) .
C28 C27 1.390(11) .
C28 C29 1.507(10) .
C27 H27 0.9500 .
C27 C25 1.390(9) .
C25 C26 1.503(10) .
C32 H32A 0.9800 .
C32 H32B 0.9800 .
C32 H32C 0.9800 .
C29 H29A 0.9800 .
C29 H29B 0.9800 .
C29 H29C 0.9800 .
C26 H26A 0.9800 .
C26 H26B 0.9800 .
C26 H26C 0.9800 .

loop_
_geom_torsion_atom_site_label_1
_geom_torsion_atom_site_label_2
_geom_torsion_atom_site_label_3
_geom_torsion_atom_site_label_4
_geom_torsion
Fe1 N1 C6 C7 94.6(6)
Fe1 N1 C6 C14 -83.6(6)
Fe1 N1 C1 C5 -179.2(5)
Fe1 N1 C1 C2 -1.1(9)
Fe1 N2 C24 C31 80.4(6)
Fe1 N2 C24 C25 -97.9(6)
P1 N2 C24 C31 -88.5(6)
P1 N2 C24 C25 93.3(6)
N1 C6 C7 C11 -179.6(6)
N1 C6 C7 C8 1.1(10)
N1 C6 C14 C13 179.3(6)
N1 C6 C14 C15 -1.3(9)
N1 C1 C5 C4 -160.6(6)
N1 C1 C2 P1 -2.5(10)
N1 C1 C2 C3 -177.6(6)
N2 P1 C2 C1 22.6(7)
N2 P1 C2 C3 -162.7(5)
N2 P1 C21 C22 70.5(6)
N2 P1 C21 C23 -61.0(6)
N2 P1 C18 C19 -61.6(6)
N2 P1 C18 C20 174.6(5)
N2 C24 C31 C30 174.0(5)
N2 C24 C31 C32 -6.9(8)
N2 C24 C25 C27 -174.3(5)
N2 C24 C25 C26 5.5(9)
C6 N1 C1 C5 3.8(8)
C6 N1 C1 C2 -178.2(6)
C6 C7 C11 C12 0.5(11)
C6 C7 C8 C9 119.8(7)
C6 C7 C8 C10 -118.2(7)
C6 C14 C15 C17 139.7(6)
C6 C14 C15 C16 -96.2(7)
C7 C6 C14 C13 1.0(10)
C7 C6 C14 C15 -179.5(6)
C7 C11 C12 C13 0.9(12)
C11 C7 C8 C9 -59.4(9)
C11 C7 C8 C10 62.5(8)
C11 C12 C13 C14 -1.3(12)
C12 C13 C14 C6 0.3(11)
C12 C13 C14 C15 -179.1(7)
C13 C14 C15 C17 -40.9(9)
C13 C14 C15 C16 83.3(8)
C14 C6 C7 C11 -1.4(10)
C14 C6 C7 C8 179.4(6)
C8 C7 C11 C12 179.7(7)
C1 N1 C6 C7 -88.3(7)
C1 N1 C6 C14 93.4(7)
C1 C5 C4 C3 -33.3(8)
C5 C1 C2 P1 175.8(5)
C5 C1 C2 C3 0.7(8)
C5 C4 C3 C2 33.4(8)
C4 C3 C2 P1 162.7(5)
C4 C3 C2 C1 -21.7(8)
C2 P1 N2 Fe1 -35.0(4)
C2 P1 N2 C24 134.5(5)
C2 P1 C21 C22 -53.7(6)
C2 P1 C21 C23 174.8(5)
C2 P1 C18 C19 60.0(6)
C2 P1 C18 C20 -63.8(6)
C2 C1 C5 C4 21.0(8)
C21 P1 N2 Fe1 -157.4(3)
C21 P1 N2 C24 12.0(6)
C21 P1 C2 C1 150.1(6)
C21 P1 C2 C3 -35.2(6)
C21 P1 C18 C19 173.6(5)
C21 P1 C18 C20 49.8(6)
C18 P1 N2 Fe1 85.6(4)
C18 P1 N2 C24 -105.0(5)
C18 P1 C2 C1 -99.0(6)
C18 P1 C2 C3 75.7(6)
C18 P1 C21 C22 -168.4(5)
C18 P1 C21 C23 60.1(6)
C24 C31 C30 C28 2.9(9)
C31 C24 C25 C27 7.5(9)
C31 C24 C25 C26 -172.7(5)
C31 C30 C28 C27 2.1(10)
C31 C30 C28 C29 -176.8(7)
C30 C28 C27 C25 -2.5(11)
C28 C27 C25 C24 -2.3(10)
C28 C27 C25 C26 177.8(6)
C25 C24 C31 C30 -7.7(8)
C25 C24 C31 C32 171.3(5)
C32 C31 C30 C28 -176.2(6)
C29 C28 C27 C25 176.4(7)
